data_7018324
loop_
_publ_author_name
'Saad, Fawaz A.'
'Buurma, Niklaas J.'
'Amoroso, Angelo J.'
'Knight, James C.'
'Kariuki, Benson M.'

_publ_section_title
;
 Co-ordination behaviour of a novel bisthiourea tripodal ligand:
 structural, spectroscopic and electrochemical properties of a series of
 transition metal complexes.
;
_journal_issue 15
_journal_name_full 'Dalton transactions (Cambridge, England : 2003)'
_journal_page_first 4608
_journal_page_last 4617
_journal_paper_doi 10.1039/c2dt11732k
_journal_volume 41
_journal_year 2012
_chemical_formula_moiety 'C36 H33 Cl2 N9 Ni O10 S2, 0.5(C3 H6 O), 0.5(H2 O)'
_chemical_formula_sum 'C37.5 H37 Cl2 N9 Ni O11 S2'
_chemical_formula_weight 983.49
_chemical_name_systematic
;
?
;
_space_group_IT_number 14
_symmetry_cell_setting monoclinic
_symmetry_space_group_name_Hall '-P 2yn'
_symmetry_space_group_name_H-M 'P 1 21/n 1'
_atom_sites_solution_hydrogens geom
_atom_sites_solution_primary direct
_atom_sites_solution_secondary difmap
_audit_creation_method SHELXL-97
_cell_angle_alpha 90.00
_cell_angle_beta 96.484(3)
_cell_angle_gamma 90.00
_cell_formula_units_Z 4
_cell_length_a 12.6653(6)
_cell_length_b 18.0877(9)
_cell_length_c 18.8600(10)
_cell_measurement_reflns_used 3687
_cell_measurement_temperature 150(2)
_cell_measurement_theta_max 20.81
_cell_measurement_theta_min 2.45
_cell_volume 4292.9(4)
_computing_cell_refinement DENZO/SCALEPACK
_computing_data_collection 'cOLLECT,Nonius BV, 1997-2001'
_computing_data_reduction DENZO/SCALEPACK
_computing_structure_refinement SHELXL-97
_computing_structure_solution SHELXs-97
_diffrn_ambient_temperature 150(2)
_diffrn_measured_fraction_theta_full 0.989
_diffrn_measured_fraction_theta_max 0.989
_diffrn_measurement_device_type 'Nonius KappaCCD'
_diffrn_measurement_method 'CCD scans'
_diffrn_radiation_monochromator graphite
_diffrn_radiation_source 'fine-focus sealed tube'
_diffrn_radiation_type MoK\a
_diffrn_radiation_wavelength 0.71073
_diffrn_reflns_av_R_equivalents 0.0624
_diffrn_reflns_av_sigmaI/netI 0.0763
_diffrn_reflns_limit_h_max 12
_diffrn_reflns_limit_h_min -12
_diffrn_reflns_limit_k_max 17
_diffrn_reflns_limit_k_min -18
_diffrn_reflns_limit_l_max 18
_diffrn_reflns_limit_l_min -18
_diffrn_reflns_number 8397
_diffrn_reflns_theta_full 20.81
_diffrn_reflns_theta_max 20.81
_diffrn_reflns_theta_min 2.45
_exptl_absorpt_coefficient_mu 0.743
_exptl_absorpt_correction_T_max 0.9853
_exptl_absorpt_correction_T_min 0.7454
_exptl_absorpt_correction_type empirical
_exptl_absorpt_process_details Denzo/scalepack
_exptl_crystal_colour colourless
_exptl_crystal_density_diffrn 1.522
_exptl_crystal_density_method 'not measured'
_exptl_crystal_description needle
_exptl_crystal_F_000 2028
_exptl_crystal_size_max 0.42
_exptl_crystal_size_mid 0.03
_exptl_crystal_size_min 0.02
_refine_diff_density_max 0.886
_refine_diff_density_min -0.390
_refine_diff_density_rms 0.094
_refine_ls_extinction_method none
_refine_ls_goodness_of_fit_ref 1.257
_refine_ls_hydrogen_treatment constr
_refine_ls_matrix_type full
_refine_ls_number_parameters 497
_refine_ls_number_reflns 4431
_refine_ls_number_restraints 24
_refine_ls_restrained_S_all 1.256
_refine_ls_R_factor_all 0.1188
_refine_ls_R_factor_gt 0.0941
_refine_ls_shift/su_max 0.000
_refine_ls_shift/su_mean 0.000
_refine_ls_structure_factor_coef Fsqd
_refine_ls_weighting_details 'calc w=1/[\s^2^(Fo^2^)+(0.0379P)^2^+35.4450P] where P=(Fo^2^+2Fc^2^)/3'
_refine_ls_weighting_scheme calc
_refine_ls_wR_factor_gt 0.1777
_refine_ls_wR_factor_ref 0.1865
_reflns_number_gt 3687
_reflns_number_total 4431
_reflns_threshold_expression >2sigma(I)
_cod_data_source_file c2dt11732k.txt
_cod_data_source_block aja0815a
_cod_depositor_comments
;
The following automatic conversions were performed:

'_symmetry_cell_setting' value 'Monoclinic' changed to 'monoclinic'
according to /home/saulius/struct/CIF-dictionaries/cif_core.dic
dictionary named 'cif_core.dic' version 2.4.1 from 2010-06-29.

Automatic conversion script
Id: cif_fix_values 1715 2011-07-08 13:25:40Z adriana 
;
_cod_original_sg_symbol_H-M P21/n
_cod_original_formula_sum 'C37.50 H37 Cl2 N9 Ni O11 S2'
_cod_database_code 7018324

loop_
_symmetry_equiv_pos_as_xyz
'x, y, z'
'-x+1/2, y+1/2, -z+1/2'
'-x, -y, -z'
'x-1/2, -y-1/2, z-1/2'

loop_
_atom_site_label
_atom_site_type_symbol
_atom_site_fract_x
_atom_site_fract_y
_atom_site_fract_z
_atom_site_U_iso_or_equiv
_atom_site_adp_type
_atom_site_occupancy
_atom_site_symmetry_multiplicity
_atom_site_calc_flag
_atom_site_refinement_flags
N1 N 0.3697(6) -0.2727(4) -0.4181(4) 0.023(2) Uani 1 1 d .
C1 C 0.4638(3) -0.3140(2) -0.4361(2) 0.025(3) Uani 1 1 d .
H1A H 0.5115 -0.3240 -0.3918 0.030 Uiso 1 1 calc R
H1B H 0.4407 -0.3621 -0.4574 0.030 Uiso 1 1 calc R
N2 N 0.4752(3) -0.2097(2) -0.5159(2) 0.025(2) Uani 1 1 d R
C2 C 0.5227(3) -0.2735(2) -0.4860(2) 0.024(3) Uani 1 1 d R
C3 C 0.6206(3) -0.2963(2) -0.5048(2) 0.025(3) Uani 1 1 d R
H3 H 0.6530 -0.3399 -0.4844 0.030 Uiso 1 1 calc R
C4 C 0.6710(3) -0.2553(2) -0.5535(2) 0.032(3) Uani 1 1 d R
H4 H 0.7379 -0.2709 -0.5664 0.038 Uiso 1 1 calc R
C5 C 0.6236(3) -0.1915(2) -0.5834(2) 0.027(3) Uani 1 1 d R
H5 H 0.6580 -0.1635 -0.6166 0.033 Uiso 1 1 calc R
C6 C 0.5257(3) -0.1687(2) -0.5645(2) 0.024(3) Uani 1 1 d R
C7 C 0.4480(8) -0.0928(6) -0.6589(5) 0.025(3) Uani 1 1 d .
C8 C 0.3859(3) 0.0338(2) -0.6287(2) 0.026(3) Uani 1 1 d .
C9 C 0.3504(3) 0.1049(2) -0.6624(2) 0.026(3) Uani 1 1 d R
C10 C 0.3819(3) 0.1268(2) -0.7274(2) 0.028(3) Uani 1 1 d R
H10 H 0.4218 0.0940 -0.7534 0.034 Uiso 1 1 calc R
C11 C 0.3549(3) 0.1966(2) -0.7546(2) 0.031(3) Uani 1 1 d R
H11 H 0.3764 0.2115 -0.7990 0.037 Uiso 1 1 calc R
C12 C 0.2964(3) 0.2445(2) -0.7166(2) 0.041(3) Uani 1 1 d R
H12 H 0.2780 0.2922 -0.7351 0.049 Uiso 1 1 calc R
C13 C 0.2650(3) 0.2226(2) -0.6515(2) 0.042(3) Uani 1 1 d R
H13 H 0.2250 0.2554 -0.6256 0.051 Uiso 1 1 calc R
C14 C 0.2920(3) 0.1529(2) -0.6244(2) 0.034(3) Uani 1 1 d R
H14 H 0.2705 0.1379 -0.5799 0.041 Uiso 1 1 calc R
C15 C 0.4052(9) -0.2141(6) -0.3657(5) 0.033(3) Uani 1 1 d .
H15A H 0.3967 -0.2329 -0.3174 0.039 Uiso 1 1 calc R
H15B H 0.4820 -0.2055 -0.3677 0.039 Uiso 1 1 calc R
N3 N 0.4771(6) -0.1044(4) -0.5893(4) 0.025(2) Uani 1 1 d .
H3A H 0.4648 -0.0698 -0.5585 0.030 Uiso 1 1 calc R
N4 N 0.4042(3) -0.0233(2) -0.6743(2) 0.024(2) Uani 1 1 d U
H4A H 0.3855 -0.0144 -0.7198 0.029 Uiso 1 1 calc R
N5 N 0.2965(3) -0.1273(2) -0.4417(2) 0.024(2) Uani 1 1 d R
C16 C 0.3501(3) -0.1426(2) -0.3749(2) 0.025(3) Uani 1 1 d R
C17 C 0.3553(3) -0.0895(2) -0.3213(2) 0.030(3) Uani 1 1 d R
H17 H 0.3920 -0.0999 -0.2757 0.036 Uiso 1 1 calc R
C18 C 0.3069(3) -0.0211(2) -0.3346(2) 0.031(3) Uani 1 1 d R
H18 H 0.3105 0.0151 -0.2980 0.038 Uiso 1 1 calc R
C19 C 0.2533(3) -0.0059(2) -0.4014(2) 0.029(3) Uani 1 1 d R
H19 H 0.2202 0.0409 -0.4104 0.035 Uiso 1 1 calc R
C20 C 0.2481(3) -0.0589(2) -0.4550(2) 0.029(3) Uani 1 1 d R
C21 C 0.1678(8) -0.0764(6) -0.5820(5) 0.026(3) Uani 1 1 d .
C22 C 0.0431(3) 0.0254(2) -0.6223(2) 0.031(3) Uani 1 1 d .
C23 C -0.0283(3) 0.0530(2) -0.6842(2) 0.030(3) Uani 1 1 d R
C24 C -0.0665(3) 0.0087(2) -0.7416(2) 0.031(3) Uani 1 1 d R
H24 H -0.0443 -0.0414 -0.7434 0.037 Uiso 1 1 calc R
C25 C -0.1372(3) 0.0376(2) -0.7964(2) 0.037(3) Uani 1 1 d R
H25 H -0.1633 0.0073 -0.8356 0.044 Uiso 1 1 calc R
C26 C -0.1696(3) 0.1108(2) -0.7937(2) 0.037(3) Uani 1 1 d R
H26 H -0.2179 0.1306 -0.8311 0.045 Uiso 1 1 calc R
C27 C -0.1314(3) 0.1552(2) -0.7363(2) 0.038(3) Uani 1 1 d R
H27 H -0.1536 0.2053 -0.7345 0.045 Uiso 1 1 calc R
C28 C -0.0607(3) 0.1263(2) -0.6815(2) 0.035(3) Uani 1 1 d R
H28 H -0.0346 0.1566 -0.6423 0.042 Uiso 1 1 calc R
C29 C 0.2934(8) -0.3231(6) -0.3918(5) 0.028(3) Uani 1 1 d .
H29A H 0.3068 -0.3252 -0.3391 0.033 Uiso 1 1 calc R
H29B H 0.3052 -0.3732 -0.4103 0.033 Uiso 1 1 calc R
N6 N 0.1821(6) -0.0444(5) -0.5172(4) 0.029(2) Uani 1 1 d .
H6 H 0.1407 -0.0059 -0.5136 0.034 Uiso 1 1 calc R
N7 N 0.1019(3) -0.0390(2) -0.6316(2) 0.032(2) Uani 1 1 d .
H7 H 0.0953 -0.0575 -0.6751 0.038 Uiso 1 1 calc R
N8 N 0.1613(3) -0.2546(2) -0.4704(2) 0.025(2) Uani 1 1 d R
C30 C 0.1798(3) -0.3020(2) -0.4123(2) 0.029(3) Uani 1 1 d R
C31 C 0.0950(3) -0.3303(2) -0.3802(2) 0.033(3) Uani 1 1 d R
H31 H 0.1077 -0.3626 -0.3404 0.040 Uiso 1 1 calc R
C32 C -0.0085(3) -0.3111(2) -0.4061(2) 0.040(3) Uani 1 1 d R
H32 H -0.0665 -0.3304 -0.3841 0.048 Uiso 1 1 calc R
C33 C -0.0271(3) -0.2637(2) -0.4642(2) 0.043(3) Uani 1 1 d R
H33 H -0.0978 -0.2506 -0.4819 0.052 Uiso 1 1 calc R
C34 C 0.0578(3) -0.2355(2) -0.4963(2) 0.035(3) Uani 1 1 d R
H34 H 0.0451 -0.2031 -0.5360 0.042 Uiso 1 1 calc R
C35 C 0.3464(8) -0.3318(6) -0.6245(7) 0.030(3) Uani 1 1 d .
C36 C 0.3972(10) -0.3595(7) -0.6846(7) 0.050(3) Uani 1 1 d .
H36A H 0.4222 -0.3178 -0.7114 0.075 Uiso 1 1 calc R
H36B H 0.3460 -0.3886 -0.7159 0.075 Uiso 1 1 calc R
H36C H 0.4578 -0.3908 -0.6670 0.075 Uiso 1 1 calc R
C37 C 0.0565(12) -0.4109(12) -0.5799(10) 0.041(6) Uani 0.50 1 d PDU
H37A H 0.1056 -0.4190 -0.6158 0.062 Uiso 0.50 1 calc PR
H37B H 0.0873 -0.4313 -0.5340 0.062 Uiso 0.50 1 calc PR
H37C H 0.0444 -0.3578 -0.5748 0.062 Uiso 0.50 1 calc PR
C38 C -0.0487(11) -0.4493(10) -0.6034(9) 0.033(6) Uani 0.50 1 d PDU
C39 C -0.1311(15) -0.4384(14) -0.5500(10) 0.115(16) Uani 0.50 1 d PD
H39A H -0.1972 -0.4640 -0.5675 0.173 Uiso 0.50 1 calc PR
H39B H -0.1454 -0.3855 -0.5450 0.173 Uiso 0.50 1 calc PR
H39C H -0.1031 -0.4588 -0.5035 0.173 Uiso 0.50 1 calc PR
O1 O 0.4029(6) 0.0268(4) -0.5634(4) 0.038(2) Uani 1 1 d .
O2 O 0.0532(6) 0.0586(4) -0.5647(4) 0.048(2) Uani 1 1 d .
O3 O 0.2717(7) 0.0057(5) -0.8145(5) 0.070(3) Uani 1 1 d .
O4 O 0.2493(7) -0.1034(5) -0.8813(4) 0.061(3) Uani 1 1 d .
O5 O 0.1405(8) -0.0795(6) -0.7902(6) 0.090(3) Uani 1 1 d .
O6 O 0.1211(9) -0.0092(6) -0.8970(6) 0.105(4) Uani 1 1 d .
O7 O -0.1064(6) -0.1483(4) -0.6100(4) 0.046(2) Uani 1 1 d .
O8 O -0.0364(6) -0.1726(4) -0.7169(4) 0.038(2) Uani 1 1 d .
O9 O -0.1178(7) -0.2676(4) -0.6581(5) 0.062(3) Uani 1 1 d .
O10 O -0.2193(6) -0.1708(5) -0.7131(4) 0.062(3) Uani 1 1 d .
O11 O 0.405(2) -0.4935(12) -0.4617(11) 0.108(8) Uani 0.50 1 d P
O12 O -0.0695(11) -0.4821(8) -0.6602(7) 0.053(5) Uani 0.50 1 d PD
Ni1 Ni 0.30073(10) -0.21715(7) -0.50760(7) 0.0217(4) Uani 1 1 d .
N9 N 0.3110(7) -0.3071(5) -0.5760(5) 0.030(2) Uani 1 1 d .
S1 S 0.4605(2) -0.15130(16) -0.72353(15) 0.0362(8) Uani 1 1 d .
S2 S 0.2231(2) -0.15423(14) -0.60905(13) 0.0258(7) Uani 1 1 d .
Cl1 Cl 0.1963(3) -0.04670(17) -0.84592(18) 0.0542(10) Uani 1 1 d .
Cl2 Cl -0.1195(2) -0.19013(15) -0.67439(14) 0.0315(7) Uani 1 1 d .

loop_
_atom_site_aniso_label
_atom_site_aniso_U_11
_atom_site_aniso_U_22
_atom_site_aniso_U_33
_atom_site_aniso_U_23
_atom_site_aniso_U_13
_atom_site_aniso_U_12
N1 0.012(5) 0.023(5) 0.036(5) 0.006(4) 0.008(4) 0.003(4)
C1 0.032(7) 0.016(6) 0.027(6) 0.006(5) 0.002(5) -0.006(5)
N2 0.018(5) 0.025(5) 0.031(5) 0.000(4) -0.005(4) 0.001(4)
C2 0.020(6) 0.027(7) 0.024(6) -0.005(5) -0.004(5) 0.012(5)
C3 0.034(7) 0.020(6) 0.023(6) 0.001(5) 0.009(5) 0.001(5)
C4 0.023(6) 0.036(7) 0.034(7) -0.010(6) -0.006(5) 0.012(6)
C5 0.027(7) 0.025(7) 0.030(6) -0.004(5) 0.003(5) -0.004(5)
C6 0.030(7) 0.014(6) 0.028(6) -0.004(5) 0.003(5) -0.007(5)
C7 0.029(6) 0.022(7) 0.025(7) 0.006(5) 0.009(5) -0.012(5)
C8 0.032(7) 0.023(7) 0.023(7) 0.011(6) 0.008(5) 0.000(5)
C9 0.026(6) 0.022(7) 0.027(7) 0.008(6) -0.012(5) -0.003(5)
C10 0.029(7) 0.020(7) 0.033(7) -0.002(5) -0.013(5) -0.003(5)
C11 0.035(7) 0.026(7) 0.029(7) 0.003(6) -0.007(5) -0.002(6)
C12 0.050(8) 0.022(7) 0.045(8) 0.013(6) -0.018(7) -0.003(6)
C13 0.054(8) 0.021(7) 0.049(8) -0.001(6) -0.006(6) 0.013(6)
C14 0.039(7) 0.021(7) 0.042(7) 0.002(6) 0.002(6) 0.002(6)
C15 0.043(7) 0.026(7) 0.027(6) 0.003(6) -0.004(5) -0.002(6)
N3 0.040(6) 0.008(5) 0.029(6) 0.004(4) 0.013(4) -0.004(4)
N4 0.034(4) 0.017(4) 0.021(4) 0.000(3) 0.001(3) -0.005(3)
N5 0.022(5) 0.032(6) 0.019(5) -0.005(4) 0.005(4) -0.005(4)
C16 0.018(6) 0.028(7) 0.030(7) 0.004(6) 0.008(5) -0.002(5)
C17 0.018(6) 0.042(8) 0.029(7) -0.007(6) -0.001(5) 0.004(6)
C18 0.023(6) 0.040(8) 0.031(7) -0.020(6) 0.002(5) -0.005(6)
C19 0.026(6) 0.023(7) 0.038(7) -0.009(6) 0.005(6) 0.005(5)
C20 0.034(7) 0.018(7) 0.036(7) 0.003(6) 0.015(6) 0.000(6)
C21 0.024(6) 0.036(7) 0.018(7) -0.008(6) -0.004(5) 0.000(5)
C22 0.031(7) 0.039(8) 0.024(7) 0.001(6) 0.004(6) 0.007(6)
C23 0.028(6) 0.026(7) 0.036(7) 0.015(6) 0.007(6) 0.004(6)
C24 0.032(7) 0.026(7) 0.033(7) 0.001(6) 0.001(6) 0.007(5)
C25 0.041(7) 0.039(8) 0.029(7) 0.005(6) -0.003(6) -0.007(6)
C26 0.039(7) 0.036(8) 0.037(7) 0.014(6) 0.006(6) 0.015(6)
C27 0.039(7) 0.029(7) 0.046(8) 0.007(6) 0.010(6) 0.015(6)
C28 0.031(7) 0.038(8) 0.037(7) 0.008(6) 0.010(6) 0.011(6)
C29 0.035(7) 0.027(7) 0.022(6) 0.003(5) 0.007(5) 0.003(6)
N6 0.034(6) 0.027(5) 0.024(6) 0.003(4) -0.002(5) 0.013(4)
N7 0.036(6) 0.038(6) 0.018(5) -0.001(4) -0.008(4) 0.013(5)
N8 0.031(6) 0.023(5) 0.021(5) -0.001(4) 0.000(4) -0.005(4)
C30 0.034(7) 0.029(7) 0.023(7) -0.020(6) -0.002(5) -0.004(6)
C31 0.042(8) 0.031(7) 0.028(7) 0.004(5) 0.010(6) -0.007(6)
C32 0.018(7) 0.061(9) 0.043(8) -0.006(7) 0.006(6) -0.007(6)
C33 0.025(7) 0.072(9) 0.032(7) 0.012(7) 0.001(6) 0.002(7)
C34 0.023(7) 0.040(8) 0.038(7) 0.001(6) -0.011(6) -0.003(6)
C35 0.017(6) 0.022(7) 0.050(9) 0.008(6) 0.000(6) 0.006(5)
C36 0.048(8) 0.046(8) 0.057(9) -0.007(7) 0.011(7) 0.008(7)
C37 0.044(7) 0.042(7) 0.039(7) -0.004(5) 0.007(5) 0.000(5)
C38 0.037(7) 0.027(7) 0.033(7) 0.005(5) 0.000(5) 0.004(5)
C39 0.14(3) 0.06(2) 0.13(3) 0.04(2) -0.09(3) -0.03(2)
O1 0.061(5) 0.031(5) 0.023(5) 0.001(4) 0.008(4) 0.010(4)
O2 0.060(6) 0.043(5) 0.037(5) -0.004(4) -0.008(4) 0.017(4)
O3 0.074(7) 0.042(5) 0.086(7) -0.015(5) -0.032(5) -0.012(5)
O4 0.072(6) 0.049(6) 0.059(6) -0.024(5) -0.004(5) 0.000(5)
O5 0.088(8) 0.082(8) 0.109(9) 0.028(7) 0.056(7) 0.002(6)
O6 0.104(9) 0.076(7) 0.115(9) -0.022(7) -0.081(7) 0.028(6)
O7 0.054(5) 0.050(5) 0.033(5) -0.018(4) -0.003(4) 0.014(4)
O8 0.036(5) 0.033(5) 0.049(5) -0.002(4) 0.019(4) -0.004(4)
O9 0.089(7) 0.021(5) 0.082(7) 0.003(4) 0.033(5) -0.013(5)
O10 0.024(5) 0.123(8) 0.037(5) 0.004(5) -0.009(4) 0.017(5)
O11 0.19(3) 0.072(15) 0.064(14) -0.010(12) 0.027(15) -0.015(16)
O12 0.061(12) 0.043(11) 0.053(11) 0.010(9) -0.008(9) 0.026(9)
Ni1 0.0259(8) 0.0175(8) 0.0208(8) 0.0024(6) -0.0014(6) 0.0028(6)
N9 0.027(6) 0.032(6) 0.031(6) -0.004(5) 0.003(5) 0.006(5)
S1 0.0474(19) 0.0327(18) 0.0276(17) -0.0061(14) 0.0006(14) 0.0036(15)
S2 0.0353(17) 0.0221(16) 0.0189(15) 0.0009(12) -0.0024(12) 0.0062(13)
Cl1 0.059(2) 0.036(2) 0.062(2) -0.0115(18) -0.0175(19) 0.0026(18)
Cl2 0.0332(18) 0.0321(18) 0.0291(17) -0.0032(14) 0.0029(14) -0.0012(13)

loop_
_atom_type_symbol
_atom_type_description
_atom_type_scat_dispersion_real
_atom_type_scat_dispersion_imag
_atom_type_scat_source
C C 0.0033 0.0016 'International Tables Vol C Tables 4.2.6.8 and 6.1.1.4'
H H 0.0000 0.0000 'International Tables Vol C Tables 4.2.6.8 and 6.1.1.4'
O O 0.0106 0.0060 'International Tables Vol C Tables 4.2.6.8 and 6.1.1.4'
Ni Ni 0.3393 1.1124 'International Tables Vol C Tables 4.2.6.8 and 6.1.1.4'
N N 0.0061 0.0033 'International Tables Vol C Tables 4.2.6.8 and 6.1.1.4'
S S 0.1246 0.1234 'International Tables Vol C Tables 4.2.6.8 and 6.1.1.4'
Cl Cl 0.1484 0.1585 'International Tables Vol C Tables 4.2.6.8 and 6.1.1.4'

loop_
_geom_angle_atom_site_label_1
_geom_angle_atom_site_label_2
_geom_angle_atom_site_label_3
_geom_angle
C29 N1 C1 110.3(7)
C29 N1 C15 112.5(8)
C1 N1 C15 108.9(7)
C29 N1 Ni1 110.2(6)
C1 N1 Ni1 109.5(5)
C15 N1 Ni1 105.3(6)
C2 C1 N1 112.2(3)
C2 C1 H1A 109.2
N1 C1 H1A 109.2
C2 C1 H1B 109.2
N1 C1 H1B 109.2
H1A C1 H1B 107.9
C2 N2 C6 120.0
C2 N2 Ni1 107.89(10)
C6 N2 Ni1 127.55(10)
N2 C2 C3 120.0
N2 C2 C1 116.6
C3 C2 C1 123.4
C4 C3 C2 120.0
C4 C3 H3 120.0
C2 C3 H3 120.0
C3 C4 C5 120.0
C3 C4 H4 120.0
C5 C4 H4 120.0
C6 C5 C4 120.0
C6 C5 H5 120.0
C4 C5 H5 120.0
N3 C6 C5 122.9(4)
N3 C6 N2 117.0(4)
C5 C6 N2 120.0
N3 C7 N4 113.9(8)
N3 C7 S1 126.2(8)
N4 C7 S1 120.0(7)
O1 C8 N4 121.5(5)
O1 C8 C9 121.8(4)
N4 C8 C9 116.6(2)
C10 C9 C14 120.0
C10 C9 C8 121.4
C14 C9 C8 118.3
C11 C10 C9 120.0
C11 C10 H10 120.0
C9 C10 H10 120.0
C10 C11 C12 120.0
C10 C11 H11 120.0
C12 C11 H11 120.0
C13 C12 C11 120.0
C13 C12 H12 120.0
C11 C12 H12 120.0
C14 C13 C12 120.0
C14 C13 H13 120.0
C12 C13 H13 120.0
C13 C14 C9 120.0
C13 C14 H14 120.0
C9 C14 H14 120.0
C16 C15 N1 116.5(7)
C16 C15 H15A 108.2
N1 C15 H15A 108.2
C16 C15 H15B 108.2
N1 C15 H15B 108.2
H15A C15 H15B 107.3
C7 N3 C6 121.9(8)
C7 N3 H3A 119.0
C6 N3 H3A 119.0
C8 N4 C7 129.6(5)
C8 N4 H4A 115.2
C7 N4 H4A 115.2
C16 N5 C20 120.0
C16 N5 Ni1 110.39(11)
C20 N5 Ni1 129.60(11)
N5 C16 C17 120.0
N5 C16 C15 117.3(4)
C17 C16 C15 122.6(4)
C16 C17 C18 120.0
C16 C17 H17 120.0
C18 C17 H17 120.0
C19 C18 C17 120.0
C19 C18 H18 120.0
C17 C18 H18 120.0
C18 C19 C20 120.0
C18 C19 H19 120.0
C20 C19 H19 120.0
N6 C20 C19 117.3(4)
N6 C20 N5 122.1(4)
C19 C20 N5 120.0
N6 C21 N7 114.7(8)
N6 C21 S2 128.3(8)
N7 C21 S2 116.9(7)
O2 C22 N7 120.7(5)
O2 C22 C23 121.5(4)
N7 C22 C23 117.9(2)
C24 C23 C28 120.0
C24 C23 C22 123.1
C28 C23 C22 116.8
C23 C24 C25 120.0
C23 C24 H24 120.0
C25 C24 H24 120.0
C26 C25 C24 120.0
C26 C25 H25 120.0
C24 C25 H25 120.0
C27 C26 C25 120.0
C27 C26 H26 120.0
C25 C26 H26 120.0
C26 C27 C28 120.0
C26 C27 H27 120.0
C28 C27 H27 120.0
C23 C28 C27 120.0
C23 C28 H28 120.0
C27 C28 H28 120.0
N1 C29 C30 114.1(7)
N1 C29 H29A 108.7
C30 C29 H29A 108.7
N1 C29 H29B 108.7
C30 C29 H29B 108.7
H29A C29 H29B 107.6
C21 N6 C20 133.9(8)
C21 N6 H6 113.1
C20 N6 H6 113.1
C21 N7 C22 128.2(5)
C21 N7 H7 115.9
C22 N7 H7 115.9
C30 N8 C34 120.0
C30 N8 Ni1 113.02(11)
C34 N8 Ni1 126.96(11)
N8 C30 C31 120.0
N8 C30 C29 115.7(4)
C31 C30 C29 124.2(4)
C32 C31 C30 120.0
C32 C31 H31 120.0
C30 C31 H31 120.0
C31 C32 C33 120.0
C31 C32 H32 120.0
C33 C32 H32 120.0
C32 C33 C34 120.0
C32 C33 H33 120.0
C34 C33 H33 120.0
C33 C34 N8 120.0
C33 C34 H34 120.0
N8 C34 H34 120.0
N9 C35 C36 176.1(12)
C35 C36 H36A 109.5
C35 C36 H36B 109.5
H36A C36 H36B 109.5
C35 C36 H36C 109.5
H36A C36 H36C 109.5
H36B C36 H36C 109.5
C38 C37 H37A 109.5
C38 C37 H37B 109.5
H37A C37 H37B 109.5
C38 C37 H37C 109.5
H37A C37 H37C 109.5
H37B C37 H37C 109.5
O12 C38 C37 124.7(8)
O12 C38 C39 122.5(8)
C37 C38 C39 112.7(7)
C38 C39 H39A 109.5
C38 C39 H39B 109.5
H39A C39 H39B 109.5
C38 C39 H39C 109.5
H39A C39 H39C 109.5
H39B C39 H39C 109.5
N5 Ni1 N1 85.9(3)
N5 Ni1 N8 88.46(15)
N1 Ni1 N8 82.2(2)
N5 Ni1 N9 177.6(3)
N1 Ni1 N9 94.4(3)
N8 Ni1 N9 94.0(3)
N5 Ni1 N2 95.06(14)
N1 Ni1 N2 75.9(2)
N8 Ni1 N2 157.47(16)
N9 Ni1 N2 82.7(3)
N5 Ni1 S2 94.16(13)
N1 Ni1 S2 179.8(3)
N8 Ni1 S2 98.02(14)
N9 Ni1 S2 85.6(2)
N2 Ni1 S2 103.90(13)
C35 N9 Ni1 148.1(9)
C21 S2 Ni1 108.1(4)
O3 Cl1 O4 110.0(6)
O3 Cl1 O6 108.9(6)
O4 Cl1 O6 109.6(6)
O3 Cl1 O5 109.2(7)
O4 Cl1 O5 109.6(6)
O6 Cl1 O5 109.6(7)
O7 Cl2 O8 109.8(5)
O7 Cl2 O10 108.5(5)
O8 Cl2 O10 108.9(5)
O7 Cl2 O9 109.8(5)
O8 Cl2 O9 110.0(5)
O10 Cl2 O9 109.9(6)

loop_
_geom_bond_atom_site_label_1
_geom_bond_atom_site_label_2
_geom_bond_distance
N1 C29 1.455(12)
N1 C1 1.478(8)
N1 C15 1.483(12)
N1 Ni1 2.072(8)
C1 C2 1.4616
C1 H1A 0.9900
C1 H1B 0.9900
N2 C2 1.3900
N2 C6 1.3900
N2 Ni1 2.237(4)
C2 C3 1.3900
C3 C4 1.3900
C3 H3 0.9500
C4 C5 1.3900
C4 H4 0.9500
C5 C6 1.3900
C5 H5 0.9500
C6 N3 1.373(9)
C7 N3 1.340(12)
C7 N4 1.392(11)
C7 S1 1.635(11)
C8 O1 1.233(8)
C8 N4 1.379(6)
C8 C9 1.4821
C9 C10 1.3900
C9 C14 1.3900
C10 C11 1.3900
C10 H10 0.9500
C11 C12 1.3900
C11 H11 0.9500
C12 C13 1.3900
C12 H12 0.9500
C13 C14 1.3900
C13 H13 0.9500
C14 H14 0.9500
C15 C16 1.471(11)
C15 H15A 0.9900
C15 H15B 0.9900
N3 H3A 0.8800
N4 H4A 0.8800
N5 C16 1.3900
N5 C20 1.3900
N5 Ni1 2.050(4)
C16 C17 1.3900
C17 C18 1.3900
C17 H17 0.9500
C18 C19 1.3900
C18 H18 0.9500
C19 C20 1.3900
C19 H19 0.9500
C20 N6 1.388(9)
C21 N6 1.346(12)
C21 N7 1.362(10)
C21 S2 1.676(11)
C22 O2 1.236(9)
C22 N7 1.404(6)
C22 C23 1.4802
C23 C24 1.3900
C23 C28 1.3900
C24 C25 1.3900
C24 H24 0.9500
C25 C26 1.3900
C25 H25 0.9500
C26 C27 1.3900
C26 H26 0.9500
C27 C28 1.3900
C27 H27 0.9500
C28 H28 0.9500
C29 C30 1.496(10)
C29 H29A 0.9900
C29 H29B 0.9900
N6 H6 0.8800
N7 H7 0.8800
N8 C30 1.3900
N8 C34 1.3900
N8 Ni1 2.086(4)
C30 C31 1.3900
C31 C32 1.3900
C31 H31 0.9500
C32 C33 1.3900
C32 H32 0.9500
C33 C34 1.3900
C33 H33 0.9500
C34 H34 0.9500
C35 N9 1.152(13)
C35 C36 1.454(17)
C36 H36A 0.9800
C36 H36B 0.9800
C36 H36C 0.9800
C37 C38 1.523(8)
C37 H37A 0.9800
C37 H37B 0.9800
C37 H37C 0.9800
C38 O12 1.227(8)
C38 C39 1.544(8)
C39 H39A 0.9800
C39 H39B 0.9800
C39 H39C 0.9800
O3 Cl1 1.427(8)
O4 Cl1 1.431(9)
O5 Cl1 1.457(10)
O6 Cl1 1.445(9)
O7 Cl2 1.424(7)
O8 Cl2 1.429(7)
O9 Cl2 1.435(8)
O10 Cl2 1.430(7)
Ni1 N9 2.090(10)
Ni1 S2 2.345(3)

loop_
_geom_torsion_atom_site_label_1
_geom_torsion_atom_site_label_2
_geom_torsion_atom_site_label_3
_geom_torsion_atom_site_label_4
_geom_torsion
C29 N1 C1 C2 158.6(5)
C15 N1 C1 C2 -77.5(6)
Ni1 N1 C1 C2 37.1(5)
C6 N2 C2 C3 0.0
Ni1 N2 C2 C3 157.81(10)
C6 N2 C2 C1 -179.2
Ni1 N2 C2 C1 -21.38(10)
N1 C1 C2 N2 -8.6(4)
N1 C1 C2 C3 172.2(4)
N2 C2 C3 C4 0.0
C1 C2 C3 C4 179.1
C2 C3 C4 C5 0.0
C3 C4 C5 C6 0.0
C4 C5 C6 N3 176.6(4)
C4 C5 C6 N2 0.0
C2 N2 C6 N3 -176.8(4)
Ni1 N2 C6 N3 30.2(4)
C2 N2 C6 C5 0.0
Ni1 N2 C6 C5 -153.04(12)
O1 C8 C9 C10 146.1(5)
N4 C8 C9 C10 -30.7(2)
O1 C8 C9 C14 -28.4(5)
N4 C8 C9 C14 154.8(2)
C14 C9 C10 C11 0.0
C8 C9 C10 C11 -174.4
C9 C10 C11 C12 0.0
C10 C11 C12 C13 0.0
C11 C12 C13 C14 0.0
C12 C13 C14 C9 0.0
C10 C9 C14 C13 0.0
C8 C9 C14 C13 174.6
C29 N1 C15 C16 -96.6(9)
C1 N1 C15 C16 140.8(7)
Ni1 N1 C15 C16 23.5(10)
N4 C7 N3 C6 -177.3(6)
S1 C7 N3 C6 2.2(13)
C5 C6 N3 C7 61.9(9)
N2 C6 N3 C7 -121.4(7)
O1 C8 N4 C7 -4.2(9)
C9 C8 N4 C7 172.6(6)
N3 C7 N4 C8 -0.9(11)
S1 C7 N4 C8 179.6(4)
C20 N5 C16 C17 0.0
Ni1 N5 C16 C17 -178.79(11)
C20 N5 C16 C15 -176.3(5)
Ni1 N5 C16 C15 4.9(5)
N1 C15 C16 N5 -20.2(10)
N1 C15 C16 C17 163.6(6)
N5 C16 C17 C18 0.0
C15 C16 C17 C18 176.1(5)
C16 C17 C18 C19 0.0
C17 C18 C19 C20 0.0
C18 C19 C20 N6 171.7(4)
C18 C19 C20 N5 0.0
C16 N5 C20 N6 -171.3(4)
Ni1 N5 C20 N6 7.2(4)
C16 N5 C20 C19 0.0
Ni1 N5 C20 C19 178.53(13)
O2 C22 C23 C24 -160.4(5)
N7 C22 C23 C24 21.5(3)
O2 C22 C23 C28 16.7(5)
N7 C22 C23 C28 -161.3(3)
C28 C23 C24 C25 0.0
C22 C23 C24 C25 177.0
C23 C24 C25 C26 0.0
C24 C25 C26 C27 0.0
C25 C26 C27 C28 0.0
C24 C23 C28 C27 0.0
C22 C23 C28 C27 -177.2
C26 C27 C28 C23 0.0
C1 N1 C29 C30 -145.3(6)
C15 N1 C29 C30 93.0(9)
Ni1 N1 C29 C30 -24.3(9)
N7 C21 N6 C20 -172.9(8)
S2 C21 N6 C20 5.3(17)
C19 C20 N6 C21 169.5(9)
N5 C20 N6 C21 -18.9(12)
N6 C21 N7 C22 -4.2(12)
S2 C21 N7 C22 177.4(4)
O2 C22 N7 C21 5.5(10)
C23 C22 N7 C21 -176.4(6)
C34 N8 C30 C31 0.0
Ni1 N8 C30 C31 178.31(11)
C34 N8 C30 C29 176.1(5)
Ni1 N8 C30 C29 -5.6(4)
N1 C29 C30 N8 20.3(9)
N1 C29 C30 C31 -163.9(5)
N8 C30 C31 C32 0.0
C29 C30 C31 C32 -175.7(5)
C30 C31 C32 C33 0.0
C31 C32 C33 C34 0.0
C32 C33 C34 N8 0.0
C30 N8 C34 C33 0.0
Ni1 N8 C34 C33 -178.06(13)
C16 N5 Ni1 N1 6.9(2)
C20 N5 Ni1 N1 -171.8(2)
C16 N5 Ni1 N8 89.11(12)
C20 N5 Ni1 N8 -89.53(14)
C16 N5 Ni1 N9 -89(6)
C20 N5 Ni1 N9 93(6)
C16 N5 Ni1 N2 -68.59(12)
C20 N5 Ni1 N2 112.77(13)
C16 N5 Ni1 S2 -172.97(8)
C20 N5 Ni1 S2 8.39(13)
C29 N1 Ni1 N5 105.6(6)
C1 N1 Ni1 N5 -133.0(4)
C15 N1 Ni1 N5 -16.1(6)
C29 N1 Ni1 N8 16.6(6)
C1 N1 Ni1 N8 138.0(5)
C15 N1 Ni1 N8 -105.1(6)
C29 N1 Ni1 N9 -76.8(7)
C1 N1 Ni1 N9 44.6(5)
C15 N1 Ni1 N9 161.5(6)
C29 N1 Ni1 N2 -158.2(6)
C1 N1 Ni1 N2 -36.7(4)
C15 N1 Ni1 N2 80.2(6)
C29 N1 Ni1 S2 -155(100)
C1 N1 Ni1 S2 -34(84)
C15 N1 Ni1 S2 83(84)
C30 N8 Ni1 N5 -92.21(12)
C34 N8 Ni1 N5 85.97(14)
C30 N8 Ni1 N1 -6.2(2)
C34 N8 Ni1 N1 172.0(2)
C30 N8 Ni1 N9 87.7(2)
C34 N8 Ni1 N9 -94.1(2)
C30 N8 Ni1 N2 7.3(4)
C34 N8 Ni1 N2 -174.5(3)
C30 N8 Ni1 S2 173.81(7)
C34 N8 Ni1 S2 -8.01(12)
C2 N2 Ni1 N5 116.64(11)
C6 N2 Ni1 N5 -87.73(14)
C2 N2 Ni1 N1 32.2(2)
C6 N2 Ni1 N1 -172.2(2)
C2 N2 Ni1 N8 18.4(4)
C6 N2 Ni1 N8 174.0(3)
C2 N2 Ni1 N9 -64.2(2)
C6 N2 Ni1 N9 91.4(3)
C2 N2 Ni1 S2 -147.80(7)
C6 N2 Ni1 S2 7.83(13)
C36 C35 N9 Ni1 26(18)
N5 Ni1 N9 C35 -20(7)
N1 Ni1 N9 C35 -115.6(15)
N8 Ni1 N9 C35 162.0(15)
N2 Ni1 N9 C35 -40.4(15)
S2 Ni1 N9 C35 64.2(15)
N6 C21 S2 Ni1 13.8(11)
N7 C21 S2 Ni1 -168.1(6)
N5 Ni1 S2 C21 -15.8(4)
N1 Ni1 S2 C21 -115(84)
N8 Ni1 S2 C21 73.2(4)
N9 Ni1 S2 C21 166.6(5)
N2 Ni1 S2 C21 -112.0(4)
